data_4311967
loop_
_publ_author_name
'Tapan K. Paine'
'Thomas Weyherm\"uller'
'Leonardo D. Slep'
'Frank Neese'
'Eckhard Bill'
'Eberhard Bothe'
'Karl Wieghardt'
'Phalguni Chaudhuri'

_publ_section_title
;
 Nonoxovanadium(IV) and Oxovanadium(V) Complexes with Mixed O, X, O-Donor
 Ligands (X = S, Se, P, or PO)
;
_journal_name_full 'Inorganic Chemistry'
_journal_page_first 7324
_journal_page_last 7338
_journal_paper_doi 10.1021/ic040052f
_journal_volume 43
_journal_year 2004
_chemical_formula_sum 'C56 H80 O4 S2 V'
_chemical_formula_weight 932.26
_chemical_name_systematic
; 
  ? 
;
_space_group_IT_number 56
_symmetry_cell_setting orthorhombic
_symmetry_space_group_name_Hall '-P 2ab 2ac'
_symmetry_space_group_name_H-M 'P c c n'
_atom_sites_solution_hydrogens geom
_atom_sites_solution_primary direct
_atom_sites_solution_secondary difmap
_audit_creation_method SHELXL
_cell_angle_alpha 90.00
_cell_angle_beta 90.00
_cell_angle_gamma 90.00
_cell_formula_units_Z 4
_cell_length_a 19.6860(12)
_cell_length_b 15.4480(12)
_cell_length_c 18.1817(12)
_cell_measurement_reflns_used 11380
_cell_measurement_temperature 100(2)
_cell_volume 5529.2(7)
_computing_cell_refinement 'Nonius Collect Software'
_computing_data_collection 'Nonius Collect Software'
_computing_data_reduction 'Nonius Collect Software'
_computing_structure_refinement 'SHELXL-93 (Sheldrick, 1993)'
_computing_structure_solution 'SHELXS-86 (Sheldrick, 1990)'
_diffrn_ambient_temperature 100(2)
_diffrn_measurement_device 'Nonius Kappa CCD-Detector'
_diffrn_measurement_method '\w-scan,94 images a 1.0 deg/ 180sec'
_diffrn_radiation_monochromator graphite
_diffrn_radiation_source 'fine-focus sealed tube'
_diffrn_radiation_type MoK\a
_diffrn_radiation_wavelength 0.71073
_diffrn_reflns_av_R_equivalents 0.1129
_diffrn_reflns_av_sigmaI/netI 0.0861
_diffrn_reflns_limit_h_max 30
_diffrn_reflns_limit_h_min -30
_diffrn_reflns_limit_k_max 22
_diffrn_reflns_limit_k_min -23
_diffrn_reflns_limit_l_max 14
_diffrn_reflns_limit_l_min -27
_diffrn_reflns_number 40108
_diffrn_reflns_theta_max 33.00
_diffrn_reflns_theta_min 2.24
_exptl_absorpt_coefficient_mu 0.296
_exptl_absorpt_correction_type 'MulScanAbs,Platon Program Suite 1999'
_exptl_crystal_colour 'dark green'
_exptl_crystal_density_diffrn 1.120
_exptl_crystal_description 'opaque needle'
_exptl_crystal_F_000 2012
_exptl_crystal_size_max 0.67
_exptl_crystal_size_mid 0.14
_exptl_crystal_size_min 0.10
_refine_diff_density_max 0.547
_refine_diff_density_min -0.650
_refine_diff_density_rms 0.069
_refine_ls_extinction_method none
_refine_ls_goodness_of_fit_all 1.024
_refine_ls_goodness_of_fit_obs 1.088
_refine_ls_matrix_type full
_refine_ls_number_parameters 285
_refine_ls_number_reflns 10340
_refine_ls_number_restraints 0
_refine_ls_restrained_S_all 1.126
_refine_ls_restrained_S_obs 1.088
_refine_ls_R_factor_all 0.0826
_refine_ls_R_factor_obs 0.0506
_refine_ls_shift/esd_max -0.001
_refine_ls_shift/esd_mean 0.000
_refine_ls_structure_factor_coef Fsqd
_refine_ls_weighting_details 'w=1/[\s^2^(Fo^2^)+(0.0463P)^2^+1.9263P] where P=(Fo^2^+2Fc^2^)/3'
_refine_ls_weighting_scheme calc
_refine_ls_wR_factor_all 0.1483
_refine_ls_wR_factor_obs 0.1207
_reflns_number_observed 7406
_reflns_number_total 10392
_reflns_observed_criterion >2sigma(I)
_cod_data_source_file ic040052f_1.cif
_cod_data_source_block 1
_cod_depositor_comments
;
The following automatic conversions were performed:
'_symmetry_cell_setting' value 'Orthorhombic' changed to 'orthorhombic'
according to '/home/saulius/struct/CIF-dictionaries/cif_core.dic'
dictionary named 'cif_core.dic' version 2.4.1 from 2010-06-29.

Automatic conversion script
Id: cif_fix_enum 1527 2010-12-29 10:47:43Z saulius 

The following automatic conversions were performed:

'_refine_ls_weighting_scheme' value 'calc
w=1/[\s^2^(Fo^2^)+(0.0463P)^2^+1.9263P] where P=(Fo^2^+2Fc^2^)/3' was
changed to 'calc'. New tag '_refine_ls_weighting_details' was
created. The value of the new tag was set to
'w=1/[\s^2^(Fo^2^)+(0.0463P)^2^+1.9263P] where P=(Fo^2^+2Fc^2^)/3'.

Automatic conversion script
Id: cif_fix_values 3143 2015-03-26 13:38:13Z robertas 
;
_cod_database_code 4311967

loop_
_symmetry_equiv_pos_as_xyz
'x, y, z'
'-x+1/2, -y+1/2, z'
'-x, y+1/2, -z+1/2'
'x+1/2, -y, -z+1/2'
'-x, -y, -z'
'x-1/2, y-1/2, -z'
'x, -y-1/2, z-1/2'
'-x-1/2, y, z-1/2'

loop_
_atom_site_aniso_label
_atom_site_aniso_U_11
_atom_site_aniso_U_22
_atom_site_aniso_U_33
_atom_site_aniso_U_23
_atom_site_aniso_U_13
_atom_site_aniso_U_12
V1 0.01622(15) 0.01716(14) 0.01463(14) 0.000 0.000 -0.00375(12)
S1 0.0182(2) 0.01726(14) 0.01307(14) -0.00113(11) 0.00069(11) -0.00032(12)
O1 0.0171(5) 0.0251(5) 0.0157(4) -0.0002(4) 0.0014(3) -0.0064(4)
O2 0.0200(5) 0.0186(4) 0.0184(4) 0.0011(4) 0.0036(4) -0.0019(4)
C1 0.0165(6) 0.0167(6) 0.0156(5) -0.0004(5) 0.0014(4) -0.0033(5)
C2 0.0171(6) 0.0171(6) 0.0147(5) -0.0003(5) 0.0008(4) -0.0011(5)
C3 0.0174(6) 0.0189(6) 0.0162(5) 0.0004(5) 0.0039(4) 0.0007(5)
C4 0.0157(6) 0.0180(6) 0.0209(6) -0.0012(5) 0.0036(5) -0.0004(5)
C5 0.0168(6) 0.0222(6) 0.0183(6) 0.0000(5) -0.0015(5) -0.0024(5)
C6 0.0175(6) 0.0201(6) 0.0153(5) 0.0000(5) 0.0007(4) -0.0033(5)
C7 0.0197(6) 0.0280(7) 0.0142(5) 0.0014(5) -0.0007(5) -0.0046(6)
C8 0.0246(8) 0.0525(11) 0.0170(6) 0.0030(7) -0.0024(5) -0.0075(8)
C9 0.0332(8) 0.0273(7) 0.0233(7) 0.0080(6) 0.0003(6) -0.0058(7)
C10 0.0262(8) 0.0355(8) 0.0173(6) -0.0022(6) 0.0034(5) -0.0027(7)
C11 0.0150(6) 0.0219(6) 0.0257(7) -0.0005(5) 0.0037(5) 0.0000(5)
C12 0.0224(8) 0.0491(11) 0.0329(8) 0.0069(8) 0.0071(6) -0.0070(8)
C13 0.0232(7) 0.0310(8) 0.0413(9) -0.0088(7) 0.0061(6) -0.0074(7)
C14 0.0214(7) 0.0318(8) 0.0509(10) 0.0018(8) 0.0074(7) 0.0071(7)
C15 0.0168(6) 0.0172(6) 0.0139(5) -0.0004(5) -0.0007(4) -0.0003(5)
C16 0.0192(6) 0.0185(6) 0.0134(5) -0.0007(5) 0.0008(4) -0.0030(5)
C17 0.0185(6) 0.0201(6) 0.0168(6) -0.0023(5) 0.0015(5) -0.0006(5)
C18 0.0198(7) 0.0186(6) 0.0183(6) 0.0001(5) 0.0003(5) 0.0007(5)
C19 0.0188(6) 0.0199(6) 0.0156(6) 0.0009(5) -0.0005(5) -0.0024(5)
C20 0.0176(6) 0.0213(6) 0.0142(5) -0.0012(5) 0.0000(4) -0.0015(5)
C25 0.0182(6) 0.0215(6) 0.0196(6) 0.0039(5) -0.0005(5) -0.0010(5)
C28 0.0252(7) 0.0346(8) 0.0214(7) 0.0082(6) -0.0015(5) -0.0024(7)
C27 0.0238(7) 0.0210(7) 0.0325(8) 0.0026(6) -0.0011(6) -0.0037(6)
C26 0.0224(7) 0.0287(7) 0.0259(7) 0.0053(6) 0.0059(5) -0.0016(6)
C21 0.0207(7) 0.0235(7) 0.0238(7) 0.0004(5) 0.0056(5) 0.0025(6)
C24 0.0184(7) 0.0368(9) 0.0472(10) -0.0004(8) 0.0033(7) -0.0028(7)
C23 0.0366(9) 0.0375(9) 0.0248(7) -0.0026(7) 0.0100(6) 0.0087(8)
C22 0.0261(8) 0.0331(8) 0.0388(9) 0.0056(7) 0.0099(7) 0.0103(7)

loop_
_atom_site_label
_atom_site_type_symbol
_atom_site_fract_x
_atom_site_fract_y
_atom_site_fract_z
_atom_site_U_iso_or_equiv
_atom_site_thermal_displace_type
_atom_site_occupancy
_atom_site_calc_flag
_atom_site_refinement_flags
_atom_site_disorder_group
V1 V 0.7500 0.7500 0.05009(2) 0.01601(8) Uani 1 d S .
S1 S 0.65813(2) 0.69922(2) 0.13735(2) 0.01617(8) Uani 1 d . .
O1 O 0.68476(5) 0.72446(7) -0.01976(5) 0.0193(2) Uani 1 d . .
O2 O 0.78140(5) 0.63941(6) 0.07158(5) 0.0190(2) Uani 1 d . .
C1 C 0.62007(7) 0.70195(9) -0.00669(7) 0.0163(2) Uani 1 d . .
C2 C 0.59809(7) 0.68394(9) 0.06493(7) 0.0163(2) Uani 1 d . .
C3 C 0.53185(7) 0.65907(9) 0.08050(7) 0.0175(2) Uani 1 d . .
H3 H 0.51853(7) 0.64847(9) 0.12991(7) 0.021 Uiso 1 calc R .
C4 C 0.48497(7) 0.64965(9) 0.02383(7) 0.0182(2) Uani 1 d . .
C5 C 0.50722(7) 0.66932(9) -0.04785(7) 0.0191(3) Uani 1 d . .
H5 H 0.47530(7) 0.66433(9) -0.08681(7) 0.023 Uiso 1 calc R .
C6 C 0.57291(7) 0.69562(9) -0.06540(7) 0.0176(2) Uani 1 d . .
C7 C 0.59514(7) 0.71853(10) -0.14415(7) 0.0206(3) Uani 1 d . .
C8 C 0.53615(8) 0.70919(13) -0.19889(8) 0.0314(4) Uani 1 d . .
H8A H 0.51991(8) 0.64923(13) -0.19872(8) 0.047 Uiso 1 calc R .
H8B H 0.55188(8) 0.72445(13) -0.24837(8) 0.047 Uiso 1 calc R .
H8C H 0.49904(8) 0.74795(13) -0.18452(8) 0.047 Uiso 1 calc R .
C9 C 0.61883(9) 0.81341(11) -0.14635(8) 0.0279(3) Uani 1 d . .
H9A H 0.65657(9) 0.82142(11) -0.11186(8) 0.042 Uiso 1 calc R .
H9B H 0.58109(9) 0.85136(11) -0.13238(8) 0.042 Uiso 1 calc R .
H9C H 0.63393(9) 0.82788(11) -0.19622(8) 0.042 Uiso 1 calc R .
C10 C 0.65295(8) 0.65840(11) -0.16948(8) 0.0263(3) Uani 1 d . .
H10A H 0.69127(8) 0.66324(11) -0.13532(8) 0.039 Uiso 1 calc R .
H10B H 0.66769(8) 0.67523(11) -0.21893(8) 0.039 Uiso 1 calc R .
H10C H 0.63668(8) 0.59845(11) -0.17031(8) 0.039 Uiso 1 calc R .
C11 C 0.41143(7) 0.62065(10) 0.03738(8) 0.0209(3) Uani 1 d . .
C12 C 0.40123(9) 0.59058(13) 0.11687(9) 0.0348(4) Uani 1 d . .
H12A H 0.43160(9) 0.54180(13) 0.12715(9) 0.052 Uiso 1 calc R .
H12B H 0.35398(9) 0.57233(13) 0.12381(9) 0.052 Uiso 1 calc R .
H12C H 0.41157(9) 0.63836(13) 0.15051(9) 0.052 Uiso 1 calc R .
C13 C 0.39279(9) 0.54500(11) -0.01353(10) 0.0318(4) Uani 1 d . .
H13A H 0.39891(9) 0.56264(11) -0.06488(10) 0.048 Uiso 1 calc R .
H13B H 0.34529(9) 0.52861(11) -0.00536(10) 0.048 Uiso 1 calc R .
H13C H 0.42228(9) 0.49545(11) -0.00284(10) 0.048 Uiso 1 calc R .
C14 C 0.36366(9) 0.69682(12) 0.02211(11) 0.0347(4) Uani 1 d . .
H14A H 0.36984(9) 0.71653(12) -0.02868(11) 0.052 Uiso 1 calc R .
H14B H 0.37408(9) 0.74435(12) 0.05598(11) 0.052 Uiso 1 calc R .
H14C H 0.31651(9) 0.67831(12) 0.02927(11) 0.052 Uiso 1 calc R .
C15 C 0.69479(7) 0.59607(9) 0.15368(7) 0.0160(2) Uani 1 d . .
C16 C 0.75739(7) 0.58049(9) 0.11965(7) 0.0170(2) Uani 1 d . .
C17 C 0.79305(7) 0.50311(9) 0.13538(7) 0.0185(3) Uani 1 d . .
C18 C 0.76166(7) 0.44550(9) 0.18374(7) 0.0189(3) Uani 1 d . .
H18 H 0.78471(7) 0.39303(9) 0.19469(7) 0.023 Uiso 1 calc R .
C19 C 0.69844(7) 0.45959(9) 0.21734(7) 0.0181(2) Uani 1 d . .
C20 C 0.66533(7) 0.53704(9) 0.20182(7) 0.0177(2) Uani 1 d . .
H20 H 0.62277(7) 0.54955(9) 0.22403(7) 0.021 Uiso 1 calc R .
C25 C 0.66830(7) 0.39147(9) 0.26925(7) 0.0198(3) Uani 1 d . .
C28 C 0.71945(8) 0.37159(11) 0.33127(8) 0.0271(3) Uani 1 d . .
H28A H 0.76245(8) 0.35211(11) 0.30976(8) 0.041 Uiso 1 calc R .
H28B H 0.70108(8) 0.32601(11) 0.36306(8) 0.041 Uiso 1 calc R .
H28C H 0.72729(8) 0.42402(11) 0.36040(8) 0.041 Uiso 1 calc R .
C27 C 0.65418(8) 0.30840(10) 0.22510(9) 0.0258(3) Uani 1 d . .
H27A H 0.69635(8) 0.28833(10) 0.20210(9) 0.039 Uiso 1 calc R .
H27B H 0.62037(8) 0.32050(10) 0.18689(9) 0.039 Uiso 1 calc R .
H27C H 0.63681(8) 0.26347(10) 0.25818(9) 0.039 Uiso 1 calc R .
C26 C 0.60178(8) 0.42168(11) 0.30469(8) 0.0257(3) Uani 1 d . .
H26A H 0.58447(8) 0.37622(11) 0.33728(8) 0.039 Uiso 1 calc R .
H26B H 0.56824(8) 0.43370(11) 0.26619(8) 0.039 Uiso 1 calc R .
H26C H 0.61009(8) 0.47442(11) 0.33325(8) 0.039 Uiso 1 calc R .
C21 C 0.86250(8) 0.48452(10) 0.10009(8) 0.0227(3) Uani 1 d . .
C24 C 0.91313(8) 0.55695(12) 0.11925(10) 0.0342(4) Uani 1 d . .
H24A H 0.89511(8) 0.61265(12) 0.10238(10) 0.051 Uiso 1 calc R .
H24B H 0.95665(8) 0.54553(12) 0.09495(10) 0.051 Uiso 1 calc R .
H24C H 0.91987(8) 0.55881(12) 0.17263(10) 0.051 Uiso 1 calc R .
C23 C 0.85434(9) 0.47789(12) 0.01610(9) 0.0330(4) Uani 1 d . .
H23A H 0.83519(9) 0.53200(12) -0.00290(9) 0.049 Uiso 1 calc R .
H23B H 0.82382(9) 0.42976(12) 0.00422(9) 0.049 Uiso 1 calc R .
H23C H 0.89882(9) 0.46768(12) -0.00649(9) 0.049 Uiso 1 calc R .
C22 C 0.89260(9) 0.39848(12) 0.12741(10) 0.0327(4) Uani 1 d . .
H22A H 0.93673(9) 0.38873(12) 0.10387(10) 0.049 Uiso 1 calc R .
H22B H 0.86172(9) 0.35096(12) 0.11489(10) 0.049 Uiso 1 calc R .
H22C H 0.89855(9) 0.40092(12) 0.18088(10) 0.049 Uiso 1 calc R .

loop_
_atom_type_symbol
_atom_type_description
_atom_type_scat_dispersion_real
_atom_type_scat_dispersion_imag
_atom_type_scat_source
C C 0.0033 0.0016 'International Tables Vol C Tables 4.2.6.8 and 6.1.1.4'
H H 0.0000 0.0000 'International Tables Vol C Tables 4.2.6.8 and 6.1.1.4'
O O 0.0106 0.0060 'International Tables Vol C Tables 4.2.6.8 and 6.1.1.4'
S S 0.1246 0.1234 'International Tables Vol C Tables 4.2.6.8 and 6.1.1.4'
V V 0.3005 0.5294 'International Tables Vol C Tables 4.2.6.8 and 6.1.1.4'

loop_
_geom_angle_atom_site_label_1
_geom_angle_atom_site_label_2
_geom_angle_atom_site_label_3
_geom_angle
_geom_angle_site_symmetry_1
_geom_angle_site_symmetry_3
_geom_angle_publ_flag
O1 V1 O1 93.23(6) 2_665 . ?
O1 V1 O2 100.34(5) 2_665 2_665 ?
O1 V1 O2 96.28(4) . 2_665 ?
O1 V1 O2 96.29(4) 2_665 . ?
O1 V1 O2 100.34(5) . . ?
O2 V1 O2 155.72(6) 2_665 . ?
O1 V1 S1 173.38(3) 2_665 . ?
O1 V1 S1 82.42(3) . . ?
O2 V1 S1 85.14(3) 2_665 . ?
O2 V1 S1 79.68(3) . . ?
O1 V1 S1 82.42(3) 2_665 2_665 ?
O1 V1 S1 173.38(3) . 2_665 ?
O2 V1 S1 79.69(3) 2_665 2_665 ?
O2 V1 S1 85.15(3) . 2_665 ?
S1 V1 S1 102.34(2) . 2_665 ?
C15 S1 C2 105.90(6) . . ?
C15 S1 V1 95.31(4) . . ?
C2 S1 V1 92.96(4) . . ?
C1 O1 V1 126.38(8) . . ?
C16 O2 V1 129.84(9) . . ?
O1 C1 C2 120.64(12) . . ?
O1 C1 C6 120.40(11) . . ?
C2 C1 C6 118.95(12) . . ?
C3 C2 C1 122.33(12) . . ?
C3 C2 S1 120.53(10) . . ?
C1 C2 S1 117.08(10) . . ?
C2 C3 C4 120.07(12) . . ?
C3 C4 C5 117.17(12) . . ?
C3 C4 C11 122.49(12) . . ?
C5 C4 C11 120.32(12) . . ?
C6 C5 C4 124.33(12) . . ?
C5 C6 C1 117.10(12) . . ?
C5 C6 C7 123.00(12) . . ?
C1 C6 C7 119.89(12) . . ?
C8 C7 C9 107.56(13) . . ?
C8 C7 C6 111.49(12) . . ?
C9 C7 C6 109.25(12) . . ?
C8 C7 C10 107.95(12) . . ?
C9 C7 C10 110.06(13) . . ?
C6 C7 C10 110.48(12) . . ?
C12 C11 C14 108.88(13) . . ?
C12 C11 C13 107.86(14) . . ?
C14 C11 C13 109.19(14) . . ?
C12 C11 C4 111.33(12) . . ?
C14 C11 C4 109.00(13) . . ?
C13 C11 C4 110.53(12) . . ?
C20 C15 C16 122.18(13) . . ?
C20 C15 S1 121.64(10) . . ?
C16 C15 S1 116.01(10) . . ?
O2 C16 C15 118.65(12) . . ?
O2 C16 C17 121.83(12) . . ?
C15 C16 C17 119.50(12) . . ?
C18 C17 C16 116.51(12) . . ?
C18 C17 C21 122.53(13) . . ?
C16 C17 C21 120.96(12) . . ?
C17 C18 C19 124.62(13) . . ?
C20 C19 C18 117.42(12) . . ?
C20 C19 C25 122.27(12) . . ?
C18 C19 C25 120.31(13) . . ?
C15 C20 C19 119.75(13) . . ?
C26 C25 C19 112.37(12) . . ?
C26 C25 C27 108.59(12) . . ?
C19 C25 C27 108.73(11) . . ?
C26 C25 C28 108.13(12) . . ?
C19 C25 C28 109.52(12) . . ?
C27 C25 C28 109.46(12) . . ?
C22 C21 C17 111.67(12) . . ?
C22 C21 C24 107.81(14) . . ?
C17 C21 C24 110.23(12) . . ?
C22 C21 C23 107.65(13) . . ?
C17 C21 C23 109.50(12) . . ?
C24 C21 C23 109.92(13) . . ?

loop_
_geom_bond_atom_site_label_1
_geom_bond_atom_site_label_2
_geom_bond_distance
_geom_bond_site_symmetry_2
_geom_bond_publ_flag
V1 O1 1.8487(10) 2_665 ?
V1 O1 1.8488(10) . ?
V1 O2 1.8583(10) 2_665 ?
V1 O2 1.8584(10) . ?
V1 S1 2.5306(4) . ?
V1 S1 2.5306(4) 2_665 ?
S1 C15 1.7743(14) . ?
S1 C2 1.7851(13) . ?
O1 C1 1.341(2) . ?
O2 C16 1.348(2) . ?
C1 C2 1.400(2) . ?
C1 C6 1.418(2) . ?
C2 C3 1.389(2) . ?
C3 C4 1.391(2) . ?
C4 C5 1.408(2) . ?
C4 C11 1.535(2) . ?
C5 C6 1.393(2) . ?
C6 C7 1.538(2) . ?
C7 C8 1.536(2) . ?
C7 C9 1.539(2) . ?
C7 C10 1.539(2) . ?
C11 C12 1.531(2) . ?
C11 C14 1.532(2) . ?
C11 C13 1.535(2) . ?
C15 C20 1.391(2) . ?
C15 C16 1.400(2) . ?
C16 C17 1.416(2) . ?
C17 C18 1.395(2) . ?
C17 C21 1.537(2) . ?
C18 C19 1.403(2) . ?
C19 C20 1.391(2) . ?
C19 C25 1.533(2) . ?
C25 C26 1.532(2) . ?
C25 C27 1.539(2) . ?
C25 C28 1.543(2) . ?
C21 C22 1.538(2) . ?
C21 C24 1.538(2) . ?
C21 C23 1.539(2) . ?
